data_7704595
loop_
_publ_author_name
'Wen, Ya'
'Ouyang, Cheng'
'Li, Quanwen'
'Rees, Thomas W.'
'Qiu, Kangqiang'
'Ji, Liangnian'
'Chao, Hui'

_publ_section_title
;
 Synthesis, characterization and anticancer mechanism studies of
 fluorinated cyclometalated ruthenium(ii) complexes.
;
_journal_issue 21
_journal_name_full 'Dalton transactions (Cambridge, England : 2003)'
_journal_page_first 7044
_journal_page_last 7052
_journal_paper_doi 10.1039/d0dt01412e
_journal_volume 49
_journal_year 2020
_chemical_formula_moiety 'C37 H22 F4 N5 Ru, F6 P, C7 H8, C2 H3 N'
_chemical_formula_sum 'C46 H33 F10 N6 P Ru'
_chemical_formula_weight 991.82
_space_group_crystal_system monoclinic
_space_group_IT_number 9
_space_group_name_Hall 'C -2yc'
_space_group_name_H-M_alt 'C 1 c 1'
_atom_sites_solution_hydrogens geom
_atom_sites_solution_primary direct
_audit_block_doi 10.5517/ccdc.csd.cc21jjsx
_audit_creation_date 2019-12-04
_audit_creation_method
;
Olex2 1.2
(compiled 2017.01.04 svn.r3372 for OlexSys, GUI svn.r5292)
;
_audit_update_record
;
2020-05-18 deposited with the CCDC.	2020-05-21 downloaded from the CCDC.
;
_cell_angle_alpha 90
_cell_angle_beta 107.270(3)
_cell_angle_gamma 90
_cell_formula_units_Z 4
_cell_length_a 26.7258(8)
_cell_length_b 8.8028(3)
_cell_length_c 18.4875(6)
_cell_measurement_reflns_used 6166
_cell_measurement_temperature 150.00(10)
_cell_measurement_theta_max 29.1780
_cell_measurement_theta_min 4.4050
_cell_volume 4153.3(2)
_computing_cell_refinement 'CrysAlisPro 1.171.38.43 (Rigaku OD, 2015)'
_computing_data_collection 'CrysAlisPro 1.171.38.43 (Rigaku OD, 2015)'
_computing_data_reduction 'CrysAlisPro 1.171.38.43 (Rigaku OD, 2015)'
_computing_molecular_graphics 'Olex2 (Dolomanov et al., 2009)'
_computing_publication_material 'Olex2 (Dolomanov et al., 2009)'
_computing_structure_refinement 'ShelXL (Sheldrick, 2015)'
_computing_structure_solution 'ShelXS (Sheldrick, 2008)'
_diffrn_ambient_environment N~2~
_diffrn_ambient_temperature 150.00(10)
_diffrn_detector 'CCD plate'
_diffrn_detector_area_resol_mean 5.2913
_diffrn_detector_type AtlasS2
_diffrn_measured_fraction_theta_full 0.997
_diffrn_measured_fraction_theta_max 0.972
_diffrn_measurement_details
;
List of Runs (angles in degrees, time in seconds):

  # Type    Start    End  Width  t~exp~   \w     \q     \k     \f   Frames
#--------------------------------------------------------------------------
  1  \w    -15.00  25.00   1.00   13.35    --  -10.86 -99.00 -30.00   40
  2  \w    -52.00  65.00   1.00   13.35    --  -10.86  19.00 -60.00  117
  3  \w    -59.00 -22.00   1.00   13.35    --   11.80 -19.00   0.00   37
;
_diffrn_measurement_device 'four-circle diffractometer'
_diffrn_measurement_device_type 'SuperNova, Dual, Cu at zero, AtlasS2'
_diffrn_measurement_method '\w scans'
_diffrn_orient_matrix_type 'CrysAlisPro convention (1999,Acta A55,543-557)'
_diffrn_orient_matrix_UB_11 -0.0010512000
_diffrn_orient_matrix_UB_12 0.0068823000
_diffrn_orient_matrix_UB_13 0.0377604000
_diffrn_orient_matrix_UB_21 -0.0070214000
_diffrn_orient_matrix_UB_22 -0.0777213000
_diffrn_orient_matrix_UB_23 -0.0002180000
_diffrn_orient_matrix_UB_31 0.0268702000
_diffrn_orient_matrix_UB_32 -0.0200212000
_diffrn_orient_matrix_UB_33 0.0137543000
_diffrn_radiation_monochromator mirror
_diffrn_radiation_probe x-ray
_diffrn_radiation_type MoK\a
_diffrn_radiation_wavelength 0.71073
_diffrn_reflns_av_R_equivalents 0.0215
_diffrn_reflns_av_unetI/netI 0.0432
_diffrn_reflns_Laue_measured_fraction_full 0.997
_diffrn_reflns_Laue_measured_fraction_max 0.972
_diffrn_reflns_limit_h_max 34
_diffrn_reflns_limit_h_min -34
_diffrn_reflns_limit_k_max 11
_diffrn_reflns_limit_k_min -7
_diffrn_reflns_limit_l_max 23
_diffrn_reflns_limit_l_min -22
_diffrn_reflns_number 9997
_diffrn_reflns_point_group_measured_fraction_full 0.832
_diffrn_reflns_point_group_measured_fraction_max 0.777
_diffrn_reflns_theta_full 25.242
_diffrn_reflns_theta_max 27.498
_diffrn_reflns_theta_min 3.524
_diffrn_source 'micro-focus sealed X-ray tube'
_diffrn_source_type 'SuperNova (Mo) X-ray Source'
_exptl_absorpt_coefficient_mu 0.504
_exptl_absorpt_correction_T_max 1.00000
_exptl_absorpt_correction_T_min 0.81954
_exptl_absorpt_correction_type multi-scan
_exptl_absorpt_process_details
;
CrysAlisPro 1.171.38.43 (Rigaku Oxford Diffraction, 2015)
Empirical absorption correction using spherical harmonics,
 implemented in SCALE3 ABSPACK scaling algorithm.
;
_exptl_crystal_colour red
_exptl_crystal_colour_primary red
_exptl_crystal_density_diffrn 1.586
_exptl_crystal_description block
_exptl_crystal_F_000 2000
_exptl_crystal_size_max 0.34
_exptl_crystal_size_mid 0.23
_exptl_crystal_size_min 0.14
_refine_diff_density_max 0.453
_refine_diff_density_min -0.618
_refine_diff_density_rms 0.066
_refine_ls_abs_structure_details
;
 Flack x determined using 2555 quotients [(I+)-(I-)]/[(I+)+(I-)]
 (Parsons, Flack and Wagner, Acta Cryst. B69 (2013) 249-259).
;
_refine_ls_abs_structure_Flack -0.07(2)
_refine_ls_extinction_method none
_refine_ls_goodness_of_fit_ref 1.041
_refine_ls_hydrogen_treatment constr
_refine_ls_matrix_type full
_refine_ls_number_parameters 579
_refine_ls_number_reflns 7419
_refine_ls_number_restraints 20
_refine_ls_restrained_S_all 1.061
_refine_ls_R_factor_all 0.0373
_refine_ls_R_factor_gt 0.0351
_refine_ls_shift/su_max 0.002
_refine_ls_shift/su_mean 0.000
_refine_ls_structure_factor_coef Fsqd
_refine_ls_weighting_details 'w=1/[\s^2^(Fo^2^)+(0.0498P)^2^+2.7680P] where P=(Fo^2^+2Fc^2^)/3'
_refine_ls_weighting_scheme calc
_refine_ls_wR_factor_gt 0.0872
_refine_ls_wR_factor_ref 0.0897
_reflns_Friedel_coverage 0.597
_reflns_Friedel_fraction_full 0.666
_reflns_Friedel_fraction_max 0.581
_reflns_number_gt 7138
_reflns_number_total 7419
_reflns_threshold_expression 'I > 2\s(I)'
_cod_data_source_file d0dt01412e2.cif
_cod_data_source_block 1610281
_cod_database_code 7704595
_shelx_shelxl_version_number 2014/7
_chemical_oxdiff_formula 'C20 H20 N4 O4 Ru P F6'
_chemical_oxdiff_usercomment Ru4
_shelx_space_group_comment
;
The symmetry employed for this shelxl refinement is uniquely defined
by the following loop, which should always be used as a source of
symmetry information in preference to the above space-group names.
They are only intended as comments.
;
_reflns_odcompleteness_completeness 99.60
_reflns_odcompleteness_iscentric 1
_reflns_odcompleteness_theta 26.32
_olex2_refinement_description
;
1. Fixed Uiso
 At 1.2 times of:
  All C(H) groups
 At 1.5 times of:
  All C(H,H,H) groups
2. Uiso/Uaniso restraints and constraints
Uanis(C44) \\sim Ueq: with sigma of 0.01 and sigma for terminal atoms of 0.02
Uanis(F8) \\sim Ueq, Uanis(C46) \\sim Ueq: with sigma of 0.005 and sigma for
terminal atoms of 0.01
3.a Aromatic/amide H refined with riding coordinates:
 C30(H30), C19(H19), C10(H10), C20(H20), C23(H23), C24(H24), C9(H9), C3(H3),
 C14(H14), C28(H28), C25(H25), C5(H5), C13(H13), C2(H2), C18(H18), C22(H22),
 C17(H17), C15(H15), C35(H35), C8(H8), C4(H4), C16(H16), C44(H44), C40(H40),
 C45(H45), C42(H42), C41(H41)
3.b Idealised Me refined as rotating group:
 C38(H38A,H38B,H38C), C46(H46A,H46B,H46C)
;
_olex2_submission_special_instructions 'No special instructions were received'
_oxdiff_exptl_absorpt_empirical_details
;
Empirical correction (ABSPACK) includes:
- Absorption correction using spherical harmonics
- Frame scaling
;
_oxdiff_exptl_absorpt_empirical_full_max 1.265
_oxdiff_exptl_absorpt_empirical_full_min 0.851

loop_
_space_group_symop_operation_xyz
'x, y, z'
'x, -y, z+1/2'
'x+1/2, y+1/2, z'
'x+1/2, -y+1/2, z+1/2'

loop_
_atom_site_label
_atom_site_type_symbol
_atom_site_fract_x
_atom_site_fract_y
_atom_site_fract_z
_atom_site_U_iso_or_equiv
_atom_site_adp_type
_atom_site_occupancy
_atom_site_site_symmetry_order
_atom_site_calc_flag
_atom_site_refinement_flags_posn
_atom_site_refinement_flags_adp
_atom_site_refinement_flags_occupancy
_atom_site_disorder_assembly
_atom_site_disorder_group
Ru1 Ru 0.33298(2) 0.69079(3) 0.58782(2) 0.01699(9) Uani 1 1 d . . . . .
P1 P 0.57721(6) 0.69095(16) 0.41892(9) 0.0365(4) Uani 1 1 d . . . . .
N4 N 0.2570(2) 0.6986(5) 0.5467(3) 0.0181(12) Uani 1 1 d . . . . .
F1 F 0.08575(14) 0.8322(4) 0.5778(2) 0.0453(9) Uani 1 1 d . . . . .
F3 F 0.08641(12) 0.6094(4) 0.34580(19) 0.0404(8) Uani 1 1 d . . . . .
C30 C 0.1758(2) 0.5837(6) 0.4802(3) 0.0246(12) Uani 1 1 d . . . . .
H30 H 0.1576 0.4999 0.4548 0.029 Uiso 1 1 calc R . . . .
C19 C 0.2836(2) 0.2112(6) 0.4581(3) 0.0291(11) Uani 1 1 d . . . . .
H19 H 0.2726 0.1206 0.4324 0.035 Uiso 1 1 calc R . . . .
C10 C 0.4896(2) 0.5893(8) 0.7170(3) 0.0357(15) Uani 1 1 d . . . . .
H10 H 0.5060 0.5413 0.7627 0.043 Uiso 1 1 calc R . . . .
C31 C 0.23004(18) 0.5803(5) 0.5077(3) 0.0191(10) Uani 1 1 d . . . . .
F5 F 0.56761(16) 0.8479(4) 0.4560(2) 0.0538(10) Uani 1 1 d . . . . .
N3 N 0.31723(14) 0.4808(4) 0.5354(2) 0.0180(7) Uani 1 1 d . . . . .
N1 N 0.34806(16) 0.5997(5) 0.7009(2) 0.0238(8) Uani 1 1 d . . . . .
C29 C 0.1487(2) 0.7124(6) 0.4907(3) 0.0241(11) Uani 1 1 d . . . . .
C20 C 0.2475(2) 0.3214(5) 0.4618(3) 0.0259(11) Uani 1 1 d . . . . .
H20 H 0.2119 0.3059 0.4383 0.031 Uiso 1 1 calc R . . . .
F4 F -0.01818(12) 0.5999(4) 0.3028(2) 0.0496(9) Uani 1 1 d . . . . .
C23 C 0.3377(2) 1.1485(7) 0.6817(3) 0.0320(12) Uani 1 1 d . . . . .
H23 H 0.3627 1.2168 0.7093 0.038 Uiso 1 1 calc R . . . .
C24 C 0.2851(2) 1.1879(6) 0.6598(3) 0.0321(12) Uani 1 1 d . . . . .
H24 H 0.2743 1.2817 0.6728 0.038 Uiso 1 1 calc R . . . .
C9 C 0.5186(2) 0.6412(9) 0.6715(4) 0.0460(16) Uani 1 1 d . . . . .
H9 H 0.5549 0.6298 0.6870 0.055 Uiso 1 1 calc R . . . .
C3 C 0.3387(2) 0.8951(6) 0.3734(3) 0.0343(12) Uani 1 1 d . . . . .
H3 H 0.3159 0.9301 0.3281 0.041 Uiso 1 1 calc R . . . .
C11 C 0.43565(19) 0.6099(6) 0.6933(3) 0.0252(11) Uani 1 1 d . . . . .
N5 N 0.31843(15) 0.9050(5) 0.6227(2) 0.0211(8) Uani 1 1 d . . . . .
C1 C 0.35219(19) 0.7794(5) 0.4982(3) 0.0208(9) Uani 1 1 d . . . . .
C12 C 0.39920(18) 0.5678(5) 0.7354(3) 0.0232(10) Uani 1 1 d . . . . .
F2 F -0.01840(15) 0.8376(5) 0.5303(3) 0.0638(12) Uani 1 1 d . . . . .
C27 C 0.23073(19) 0.8271(5) 0.5571(3) 0.0217(10) Uani 1 1 d . . . . .
C14 C 0.3785(2) 0.4778(6) 0.8457(3) 0.0362(13) Uani 1 1 d . . . . .
H14 H 0.3886 0.4367 0.8942 0.043 Uiso 1 1 calc R . . . .
C34 C 0.0076(3) 0.7766(8) 0.4855(5) 0.0430(18) Uani 1 1 d . . . . .
C28 C 0.17715(19) 0.8364(6) 0.5291(3) 0.0261(10) Uani 1 1 d . . . . .
H28 H 0.1599 0.9247 0.5357 0.031 Uiso 1 1 calc R . . . .
F6 F 0.58698(19) 0.5335(5) 0.3827(2) 0.0653(11) Uani 1 1 d . . . . .
C25 C 0.2495(2) 1.0847(6) 0.6187(3) 0.0295(11) Uani 1 1 d . . . . .
H25 H 0.2141 1.1090 0.6028 0.035 Uiso 1 1 calc R . . . .
F9 F 0.6297(3) 0.6684(6) 0.4866(3) 0.089(2) Uani 1 1 d . . . . .
C5 C 0.4264(2) 0.8526(7) 0.4528(3) 0.0335(12) Uani 1 1 d . . . . .
H5 H 0.4624 0.8601 0.4612 0.040 Uiso 1 1 calc R . . . .
C21 C 0.26484(17) 0.4556(5) 0.5009(3) 0.0202(9) Uani 1 1 d . . . . .
C13 C 0.4152(2) 0.5027(6) 0.8081(3) 0.0307(11) Uani 1 1 d . . . . .
H13 H 0.4501 0.4767 0.8305 0.037 Uiso 1 1 calc R . . . .
C2 C 0.3184(2) 0.8338(5) 0.4287(3) 0.0255(10) Uani 1 1 d . . . . .
H2 H 0.2823 0.8286 0.4198 0.031 Uiso 1 1 calc R . . . .
C32 C 0.09039(19) 0.7166(6) 0.4643(3) 0.0289(11) Uani 1 1 d . . . . .
C18 C 0.3360(2) 0.2376(7) 0.4932(3) 0.0301(12) Uani 1 1 d . . . . .
H18 H 0.3608 0.1649 0.4913 0.036 Uiso 1 1 calc R . . . .
C7 C 0.44016(19) 0.7262(6) 0.5800(3) 0.0269(10) Uani 1 1 d . . . . .
C22 C 0.3530(2) 1.0084(6) 0.6626(3) 0.0274(11) Uani 1 1 d . . . . .
H22 H 0.3885 0.9842 0.6778 0.033 Uiso 1 1 calc R . . . .
C6 C 0.4065(2) 0.7890(6) 0.5081(3) 0.0285(11) Uani 1 1 d . . . . .
C17 C 0.35143(19) 0.3726(6) 0.5310(3) 0.0233(10) Uani 1 1 d . . . . .
H17 H 0.3869 0.3891 0.5544 0.028 Uiso 1 1 calc R . . . .
C26 C 0.26609(18) 0.9446(5) 0.6007(3) 0.0216(9) Uani 1 1 d . . . . .
C36 C 0.0071(2) 0.6591(6) 0.3710(4) 0.0364(13) Uani 1 1 d . . . . .
C15 C 0.3270(2) 0.5140(7) 0.8112(3) 0.0354(12) Uani 1 1 d . . . . .
H15 H 0.3020 0.4990 0.8363 0.042 Uiso 1 1 calc R . . . .
C35 C -0.0202(2) 0.7170(7) 0.4165(5) 0.0453(19) Uani 1 1 d . . . . .
H35 H -0.0567 0.7162 0.4012 0.054 Uiso 1 1 calc R . . . .
C8 C 0.4939(2) 0.7105(8) 0.6027(4) 0.0398(14) Uani 1 1 d . . . . .
H8 H 0.5134 0.7460 0.5721 0.048 Uiso 1 1 calc R . . . .
C33 C 0.0614(2) 0.7761(7) 0.5088(4) 0.0344(13) Uani 1 1 d . . . . .
C43 C 0.6697(3) 0.7358(18) 0.7449(6) 0.086(4) Uani 1 1 d . . . . .
C37 C 0.0613(2) 0.6613(6) 0.3933(4) 0.0326(12) Uani 1 1 d . . . . .
F7 F 0.52636(18) 0.7191(6) 0.3502(3) 0.0800(15) Uani 1 1 d . . . . .
C4 C 0.3921(2) 0.9041(7) 0.3857(3) 0.0357(12) Uani 1 1 d . . . . .
H4 H 0.4051 0.9450 0.3485 0.043 Uiso 1 1 calc R . . . .
C16 C 0.3126(2) 0.5733(6) 0.7380(3) 0.0289(11) Uani 1 1 d . . . . .
H16 H 0.2775 0.5953 0.7141 0.035 Uiso 1 1 calc R . . . .
F8 F 0.5441(3) 0.6062(6) 0.4639(3) 0.0984(19) Uani 1 1 d . U . . .
N2 N 0.4118(2) 0.6774(5) 0.6247(3) 0.0224(12) Uani 1 1 d . . . . .
F10 F 0.61109(16) 0.7774(5) 0.3737(3) 0.0652(12) Uani 1 1 d . . . . .
C39 C 0.4901(3) 0.1695(10) 0.6818(5) 0.064(2) Uani 1 1 d . . . . .
C44 C 0.6881(3) 0.8604(18) 0.7892(5) 0.080(3) Uani 1 1 d . U . . .
H44 H 0.7024 0.8464 0.8411 0.097 Uiso 1 1 calc R . . . .
C40 C 0.6652(3) 1.0264(13) 0.6839(5) 0.077(3) Uani 1 1 d . . . . .
H40 H 0.6637 1.1227 0.6627 0.093 Uiso 1 1 calc R . . . .
N6 N 0.4504(3) 0.2238(11) 0.6765(6) 0.098(3) Uani 1 1 d . . . . .
C38 C 0.5414(3) 0.1104(12) 0.6958(5) 0.072(3) Uani 1 1 d . . . . .
H38A H 0.5462 0.0762 0.6491 0.109 Uiso 1 1 calc GR . . . .
H38B H 0.5461 0.0266 0.7304 0.109 Uiso 1 1 calc GR . . . .
H38C H 0.5665 0.1883 0.7174 0.109 Uiso 1 1 calc GR . . . .
C45 C 0.6864(3) 1.0076(17) 0.7602(6) 0.096(4) Uani 1 1 d . . . . .
H45 H 0.6992 1.0899 0.7919 0.115 Uiso 1 1 calc R . . . .
C42 C 0.6476(3) 0.7612(15) 0.6684(5) 0.066(3) Uani 1 1 d . . . . .
H42 H 0.6334 0.6801 0.6367 0.079 Uiso 1 1 calc R . . . .
C46 C 0.6716(4) 0.5745(18) 0.7741(8) 0.123(4) Uani 1 1 d . U . . .
H46A H 0.7073 0.5462 0.7986 0.184 Uiso 1 1 calc GR . . . .
H46B H 0.6567 0.5068 0.7325 0.184 Uiso 1 1 calc GR . . . .
H46C H 0.6519 0.5681 0.8098 0.184 Uiso 1 1 calc GR . . . .
C41 C 0.6461(3) 0.9033(12) 0.6383(4) 0.064(2) Uani 1 1 d . . . . .
H41 H 0.6319 0.9170 0.5863 0.077 Uiso 1 1 calc R . . . .

loop_
_atom_site_aniso_label
_atom_site_aniso_U_11
_atom_site_aniso_U_22
_atom_site_aniso_U_33
_atom_site_aniso_U_23
_atom_site_aniso_U_13
_atom_site_aniso_U_12
Ru1 0.01601(15) 0.01692(15) 0.01699(15) -0.00132(18) 0.00328(11) -0.00048(18)
P1 0.0425(8) 0.0251(7) 0.0359(8) 0.0002(6) 0.0026(7) -0.0064(6)
N4 0.020(3) 0.017(2) 0.016(3) 0.0022(15) 0.002(2) 0.0033(15)
F1 0.0375(18) 0.053(2) 0.049(2) -0.0038(17) 0.0185(16) 0.0084(15)
F3 0.0269(15) 0.048(2) 0.0412(18) -0.0036(16) 0.0026(14) 0.0010(14)
C30 0.026(3) 0.016(2) 0.030(3) 0.001(2) 0.006(2) -0.001(2)
C19 0.033(3) 0.023(2) 0.031(3) -0.006(2) 0.009(2) 0.002(2)
C10 0.021(3) 0.049(4) 0.032(3) 0.000(3) -0.002(2) 0.007(2)
C31 0.022(2) 0.015(2) 0.018(2) 0.0016(19) 0.0034(18) -0.0018(18)
F5 0.058(2) 0.0292(18) 0.067(3) -0.0047(18) 0.006(2) 0.0053(16)
N3 0.0195(18) 0.0172(18) 0.0177(18) 0.0013(15) 0.0060(14) 0.0011(15)
N1 0.031(2) 0.0188(19) 0.022(2) -0.0015(16) 0.0092(17) -0.0022(16)
C29 0.018(2) 0.023(2) 0.031(3) 0.003(2) 0.006(2) 0.002(2)
C20 0.023(2) 0.023(2) 0.030(3) -0.004(2) 0.004(2) -0.0029(19)
F4 0.0266(16) 0.050(2) 0.058(2) 0.0056(18) -0.0080(15) -0.0053(15)
C23 0.050(3) 0.026(3) 0.022(3) -0.007(2) 0.014(2) -0.011(3)
C24 0.049(3) 0.018(2) 0.030(3) -0.007(2) 0.013(2) 0.002(2)
C9 0.017(3) 0.065(4) 0.053(4) -0.003(4) 0.006(3) 0.004(3)
C3 0.053(3) 0.025(3) 0.025(3) -0.001(2) 0.012(2) 0.000(2)
C11 0.022(2) 0.027(3) 0.023(3) -0.004(2) 0.000(2) -0.001(2)
N5 0.0251(19) 0.0211(19) 0.0175(18) -0.0016(16) 0.0070(15) -0.0027(16)
C1 0.028(2) 0.014(2) 0.020(2) -0.0037(18) 0.0060(19) -0.0040(18)
C12 0.027(2) 0.020(2) 0.019(2) -0.0026(19) 0.0020(18) 0.0017(19)
F2 0.035(2) 0.080(3) 0.085(3) -0.002(2) 0.032(2) 0.0147(19)
C27 0.024(2) 0.016(2) 0.026(2) 0.0022(18) 0.0083(19) 0.0020(17)
C14 0.054(3) 0.030(3) 0.021(3) 0.002(2) 0.006(2) -0.003(3)
C34 0.033(3) 0.035(3) 0.067(5) 0.007(3) 0.025(4) 0.009(3)
C28 0.025(2) 0.021(2) 0.032(3) 0.001(2) 0.009(2) 0.0052(19)
F6 0.098(3) 0.039(2) 0.067(3) -0.017(2) 0.036(2) -0.009(2)
C25 0.039(3) 0.021(2) 0.031(3) -0.005(2) 0.013(2) 0.006(2)
F9 0.112(5) 0.069(3) 0.056(3) -0.011(2) -0.025(3) 0.045(3)
C5 0.034(3) 0.036(3) 0.035(3) -0.010(2) 0.015(2) -0.012(2)
C21 0.019(2) 0.020(2) 0.021(2) 0.0004(18) 0.0059(17) 0.0015(18)
C13 0.035(3) 0.026(2) 0.025(2) 0.003(2) 0.000(2) 0.003(2)
C2 0.036(3) 0.020(2) 0.021(2) -0.0050(19) 0.009(2) 0.001(2)
C32 0.019(2) 0.022(2) 0.044(3) 0.004(2) 0.007(2) 0.0021(19)
C18 0.030(3) 0.026(3) 0.034(3) -0.004(3) 0.010(2) 0.008(2)
C7 0.022(2) 0.028(2) 0.030(3) -0.006(2) 0.008(2) -0.007(2)
C22 0.031(3) 0.027(3) 0.023(2) -0.005(2) 0.005(2) -0.008(2)
C6 0.035(3) 0.026(2) 0.025(3) -0.009(2) 0.010(2) -0.009(2)
C17 0.024(2) 0.022(2) 0.024(2) -0.001(2) 0.0081(19) 0.0029(19)
C26 0.029(2) 0.021(2) 0.017(2) -0.0040(18) 0.0084(18) -0.0007(19)
C36 0.027(3) 0.025(3) 0.050(4) 0.011(2) -0.001(3) -0.002(2)
C15 0.048(3) 0.034(3) 0.030(3) 0.001(2) 0.019(3) -0.008(2)
C35 0.018(3) 0.034(3) 0.084(6) 0.017(3) 0.015(3) 0.002(2)
C8 0.022(3) 0.060(4) 0.039(3) -0.007(3) 0.011(2) -0.006(2)
C33 0.026(3) 0.030(3) 0.045(3) 0.002(3) 0.009(2) 0.002(2)
C43 0.027(4) 0.162(11) 0.075(7) 0.025(7) 0.026(4) 0.017(6)
C37 0.022(2) 0.025(3) 0.048(3) 0.004(2) 0.006(2) 0.002(2)
F7 0.049(2) 0.102(4) 0.068(3) -0.010(3) -0.016(2) -0.015(3)
C4 0.056(3) 0.033(3) 0.025(3) -0.005(2) 0.021(2) -0.013(3)
C16 0.032(3) 0.029(3) 0.026(2) -0.002(2) 0.009(2) -0.004(2)
F8 0.179(5) 0.047(3) 0.109(4) -0.003(3) 0.104(4) -0.018(3)
N2 0.020(3) 0.026(3) 0.022(3) -0.0050(18) 0.007(2) -0.0014(17)
F10 0.054(2) 0.058(3) 0.087(3) 0.009(2) 0.025(2) -0.015(2)
C39 0.031(4) 0.072(5) 0.081(6) 0.016(4) 0.004(4) -0.013(3)
C44 0.047(4) 0.154(9) 0.039(4) -0.002(5) 0.011(3) 0.004(5)
C40 0.038(4) 0.111(8) 0.077(6) -0.012(6) 0.008(4) 0.021(4)
N6 0.053(5) 0.109(7) 0.126(8) 0.037(6) 0.018(5) -0.003(4)
C38 0.060(5) 0.094(7) 0.063(5) 0.022(5) 0.018(4) 0.004(5)
C45 0.039(4) 0.171(13) 0.072(6) -0.051(7) 0.009(4) 0.006(6)
C42 0.038(4) 0.116(8) 0.052(5) 0.004(5) 0.025(4) 0.008(5)
C46 0.077(6) 0.166(10) 0.124(8) 0.054(8) 0.029(6) 0.001(7)
C41 0.049(4) 0.112(8) 0.034(3) -0.004(4) 0.017(3) 0.000(4)

loop_
_atom_type_symbol
_atom_type_description
_atom_type_scat_dispersion_real
_atom_type_scat_dispersion_imag
_atom_type_scat_source
C C 0.0033 0.0016 'International Tables Vol C Tables 4.2.6.8 and 6.1.1.4'
H H 0.0000 0.0000 'International Tables Vol C Tables 4.2.6.8 and 6.1.1.4'
F F 0.0171 0.0103 'International Tables Vol C Tables 4.2.6.8 and 6.1.1.4'
N N 0.0061 0.0033 'International Tables Vol C Tables 4.2.6.8 and 6.1.1.4'
P P 0.1023 0.0942 'International Tables Vol C Tables 4.2.6.8 and 6.1.1.4'
Ru Ru -1.2594 0.8363 'International Tables Vol C Tables 4.2.6.8 and 6.1.1.4'

loop_
_citation_id
_citation_doi
_citation_year
1 10.1039/D0DT01412E 2020

loop_
_geom_angle_atom_site_label_1
_geom_angle_atom_site_label_2
_geom_angle_atom_site_label_3
_geom_angle
_geom_angle_site_symmetry_1
_geom_angle_site_symmetry_3
_geom_angle_publ_flag
N4 Ru1 N3 78.77(16) . . ?
N4 Ru1 N1 105.34(19) . . ?
N4 Ru1 N5 79.54(16) . . ?
N4 Ru1 C1 98.9(2) . . ?
N4 Ru1 N2 176.7(3) . . ?
N3 Ru1 N1 94.32(15) . . ?
N5 Ru1 N3 158.30(14) . . ?
N5 Ru1 N1 92.02(15) . . ?
C1 Ru1 N3 91.53(16) . . ?
C1 Ru1 N1 155.74(17) . . ?
C1 Ru1 N5 91.16(17) . . ?
N2 Ru1 N3 98.80(17) . . ?
N2 Ru1 N1 76.99(19) . . ?
N2 Ru1 N5 102.85(17) . . ?
N2 Ru1 C1 78.9(2) . . ?
F5 P1 F10 90.0(2) . . ?
F6 P1 F5 179.5(3) . . ?
F6 P1 F10 90.3(2) . . ?
F9 P1 F5 89.3(2) . . ?
F9 P1 F6 90.3(3) . . ?
F9 P1 F10 88.1(3) . . ?
F7 P1 F5 90.0(3) . . ?
F7 P1 F6 90.4(3) . . ?
F7 P1 F9 177.5(4) . . ?
F7 P1 F10 89.5(3) . . ?
F8 P1 F5 89.8(3) . . ?
F8 P1 F6 89.9(3) . . ?
F8 P1 F9 91.6(4) . . ?
F8 P1 F7 90.9(3) . . ?
F8 P1 F10 179.6(3) . . ?
C31 N4 Ru1 120.8(4) . . ?
C31 N4 C27 119.7(5) . . ?
C27 N4 Ru1 119.5(4) . . ?
C31 C30 C29 119.9(5) . . ?
C18 C19 C20 119.0(5) . . ?
C9 C10 C11 118.9(6) . . ?
N4 C31 C30 121.0(5) . . ?
N4 C31 C21 111.8(4) . . ?
C30 C31 C21 127.2(4) . . ?
C21 N3 Ru1 113.5(3) . . ?
C17 N3 Ru1 128.0(3) . . ?
C17 N3 C21 118.5(4) . . ?
C12 N1 Ru1 113.8(3) . . ?
C16 N1 Ru1 126.8(3) . . ?
C16 N1 C12 119.3(4) . . ?
C30 C29 C28 118.7(5) . . ?
C30 C29 C32 120.9(5) . . ?
C28 C29 C32 120.4(5) . . ?
C19 C20 C21 119.5(5) . . ?
C22 C23 C24 120.2(5) . . ?
C25 C24 C23 118.2(5) . . ?
C10 C9 C8 120.2(5) . . ?
C4 C3 C2 120.5(5) . . ?
C10 C11 C12 126.3(5) . . ?
N2 C11 C10 120.1(5) . . ?
N2 C11 C12 113.6(4) . . ?
C22 N5 Ru1 128.6(3) . . ?
C22 N5 C26 117.4(4) . . ?
C26 N5 Ru1 114.0(3) . . ?
C2 C1 Ru1 128.5(4) . . ?
C6 C1 Ru1 114.7(3) . . ?
C6 C1 C2 116.8(5) . . ?
N1 C12 C11 115.8(4) . . ?
N1 C12 C13 120.9(5) . . ?
C13 C12 C11 123.3(4) . . ?
N4 C27 C26 112.5(4) . . ?
C28 C27 N4 121.0(5) . . ?
C28 C27 C26 126.4(4) . . ?
C15 C14 C13 119.7(5) . . ?
F2 C34 C35 119.4(6) . . ?
F2 C34 C33 119.5(7) . . ?
C33 C34 C35 121.1(7) . . ?
C27 C28 C29 119.6(5) . . ?
C24 C25 C26 120.4(5) . . ?
C4 C5 C6 119.4(5) . . ?
N3 C21 C31 115.1(4) . . ?
N3 C21 C20 121.0(4) . . ?
C20 C21 C31 123.9(4) . . ?
C14 C13 C12 119.1(5) . . ?
C3 C2 C1 120.8(5) . . ?
C33 C32 C29 121.9(5) . . ?
C33 C32 C37 115.8(5) . . ?
C37 C32 C29 122.3(5) . . ?
C17 C18 C19 119.6(5) . . ?
C8 C7 C6 127.8(5) . . ?
N2 C7 C6 111.7(5) . . ?
N2 C7 C8 120.5(5) . . ?
N5 C22 C23 122.4(5) . . ?
C1 C6 C7 115.0(5) . . ?
C5 C6 C1 122.0(5) . . ?
C5 C6 C7 123.0(5) . . ?
N3 C17 C18 122.4(4) . . ?
N5 C26 C27 114.5(4) . . ?
C25 C26 N5 121.5(4) . . ?
C25 C26 C27 124.0(4) . . ?
F4 C36 C35 120.7(5) . . ?
F4 C36 C37 118.3(6) . . ?
C35 C36 C37 121.0(6) . . ?
C14 C15 C16 119.2(5) . . ?
C36 C35 C34 118.3(6) . . ?
C7 C8 C9 119.5(6) . . ?
F1 C33 C34 117.7(6) . . ?
F1 C33 C32 120.2(5) . . ?
C34 C33 C32 122.1(6) . . ?
C44 C43 C42 116.8(13) . . ?
C44 C43 C46 124.7(11) . . ?
C42 C43 C46 118.5(13) . . ?
F3 C37 C32 119.3(5) . . ?
F3 C37 C36 119.0(5) . . ?
C36 C37 C32 121.7(6) . . ?
C3 C4 C5 120.5(5) . . ?
N1 C16 C15 121.8(5) . . ?
C11 N2 Ru1 119.3(4) . . ?
C7 N2 Ru1 119.7(4) . . ?
C7 N2 C11 120.8(5) . . ?
N6 C39 C38 173.9(12) . . ?
C43 C44 C45 123.3(9) . . ?
C45 C40 C41 120.1(11) . . ?
C40 C45 C44 117.7(10) . . ?
C41 C42 C43 121.2(12) . . ?
C42 C41 C40 120.8(8) . . ?

loop_
_geom_bond_atom_site_label_1
_geom_bond_atom_site_label_2
_geom_bond_distance
_geom_bond_site_symmetry_2
_geom_bond_publ_flag
Ru1 N4 1.946(5) . ?
Ru1 N3 2.072(4) . ?
Ru1 N1 2.163(4) . ?
Ru1 N5 2.066(4) . ?
Ru1 C1 2.030(5) . ?
Ru1 N2 2.015(5) . ?
P1 F5 1.596(4) . ?
P1 F6 1.594(4) . ?
P1 F9 1.590(5) . ?
P1 F7 1.580(4) . ?
P1 F8 1.570(5) . ?
P1 F10 1.596(5) . ?
N4 C31 1.347(7) . ?
N4 C27 1.375(6) . ?
F1 C33 1.341(7) . ?
F3 C37 1.335(7) . ?
C30 C31 1.386(7) . ?
C30 C29 1.389(7) . ?
C19 C20 1.384(7) . ?
C19 C18 1.377(8) . ?
C10 C9 1.379(10) . ?
C10 C11 1.390(8) . ?
C31 C21 1.468(7) . ?
N3 C21 1.373(6) . ?
N3 C17 1.339(6) . ?
N1 C12 1.355(6) . ?
N1 C16 1.343(6) . ?
C29 C28 1.397(7) . ?
C29 C32 1.489(7) . ?
C20 C21 1.391(7) . ?
F4 C36 1.345(7) . ?
C23 C24 1.386(9) . ?
C23 C22 1.378(8) . ?
C24 C25 1.370(8) . ?
C9 C8 1.390(10) . ?
C3 C2 1.400(8) . ?
C3 C4 1.381(8) . ?
C11 C12 1.464(7) . ?
C11 N2 1.374(8) . ?
N5 C22 1.351(6) . ?
N5 C26 1.381(6) . ?
C1 C2 1.416(7) . ?
C1 C6 1.410(7) . ?
C12 C13 1.405(7) . ?
F2 C34 1.341(9) . ?
C27 C28 1.373(7) . ?
C27 C26 1.469(6) . ?
C14 C13 1.378(8) . ?
C14 C15 1.371(8) . ?
C34 C35 1.376(12) . ?
C34 C33 1.374(9) . ?
C25 C26 1.385(7) . ?
C5 C6 1.402(8) . ?
C5 C4 1.382(8) . ?
C32 C33 1.389(8) . ?
C32 C37 1.399(8) . ?
C18 C17 1.379(8) . ?
C7 C6 1.475(8) . ?
C7 C8 1.378(7) . ?
C7 N2 1.347(8) . ?
C36 C35 1.365(10) . ?
C36 C37 1.385(8) . ?
C15 C16 1.394(7) . ?
C43 C44 1.370(17) . ?
C43 C42 1.380(14) . ?
C43 C46 1.515(18) . ?
C39 N6 1.141(11) . ?
C39 C38 1.416(11) . ?
C44 C45 1.397(17) . ?
C40 C45 1.366(13) . ?
C40 C41 1.375(13) . ?
C42 C41 1.364(14) . ?
